data_1569170
loop_
_publ_author_name
'Evans, Matthew J.'
'Anker, Mathew D.'
'McMullin, Claire L.'
'Coles, Martyn P.'

_publ_section_title
;
 Controlled reductive C-C coupling of isocyanides promoted by an aluminyl
 anion.
;
_journal_issue 23
_journal_name_full 'Chemical science'
_journal_page_first 6278
_journal_page_last 6288
_journal_paper_doi 10.1039/d3sc01387a
_journal_volume 14
_journal_year 2023
_chemical_formula_moiety 'C67 H101.61 Al K N5 O3 Si2'
_chemical_formula_sum 'C67 H101.61 Al K N5 O3 Si2'
_chemical_formula_weight 1147.4
_space_group_IT_number 2
_space_group_name_Hall '-P 1'
_space_group_name_H-M_alt 'P -1'
_symmetry_cell_setting triclinic
_symmetry_Int_Tables_number 2
_symmetry_space_group_name_Hall '-P 1'
_symmetry_space_group_name_H-M 'P -1'
_atom_sites_solution_hydrogens geom
_audit_conform_dict_location ftp://ftp.iucr.org/pub/cif_core.dic
_audit_conform_dict_name cif_core.dic
_audit_conform_dict_version 2.4.3
_audit_creation_date 2021-10-29T14:20:03-00:00
_audit_creation_method 'WinGX routine CIF_UPDATE'
_audit_update_record
;
2023-03-09 deposited with the CCDC.	2023-05-12 downloaded from the CCDC.
;
_cell_angle_alpha 84.046(4)
_cell_angle_beta 88.135(4)
_cell_angle_gamma 65.381(5)
_cell_formula_units_Z 2
_cell_length_a 12.7748(6)
_cell_length_b 14.6769(7)
_cell_length_c 19.1675(8)
_cell_measurement_reflns_used 9093
_cell_measurement_temperature 150.00(10)
_cell_measurement_theta_max 72.935
_cell_measurement_theta_min 3.866
_cell_measurement_wavelength 1.54184
_cell_volume 3249.3(3)
_computing_cell_refinement 'CrysAlisPro 1.171.40.53 (Rigaku OD, 2019)'
_computing_data_collection 'CrysAlisPro 1.171.40.53 (Rigaku OD, 2019)'
_computing_data_reduction 'CrysAlisPro 1.171.40.53 (Rigaku OD, 2019)'
_computing_molecular_graphics 'Ortep for Windows (Farrugia, 2012)'
_computing_publication_material 'WinGX publication routines (Farrugia, 2012)'
_computing_structure_refinement 'SHELXL-2014/6 (Sheldrick, 2014)'
_diffrn_ambient_temperature 150.00(10)
_diffrn_detector 'CCD plate'
_diffrn_detector_area_resol_mean 8.0856
_diffrn_measured_fraction_theta_full 0.9783
_diffrn_measured_fraction_theta_max 0.9936
_diffrn_measurement_device 'four-circle diffractometer'
_diffrn_measurement_device_type 'SuperNova, Dual, Cu at home/near, EosS2'
_diffrn_measurement_method '\w scans'
_diffrn_orient_matrix_type 'CrysAlisPro convention (1999,Acta A55,543-557)'
_diffrn_orient_matrix_UB_11 0.0618079
_diffrn_orient_matrix_UB_12 0.0628207
_diffrn_orient_matrix_UB_13 -0.0352825
_diffrn_orient_matrix_UB_21 0.1159464
_diffrn_orient_matrix_UB_22 -0.0932162
_diffrn_orient_matrix_UB_23 0.0084974
_diffrn_orient_matrix_UB_31 -0.0183073
_diffrn_orient_matrix_UB_32 -0.0287774
_diffrn_orient_matrix_UB_33 -0.0722083
_diffrn_radiation_monochromator mirror
_diffrn_radiation_probe x-ray
_diffrn_radiation_type 'Cu K\a'
_diffrn_radiation_wavelength 1.54184
_diffrn_reflns_av_R_equivalents 0.0424
_diffrn_reflns_av_unetI/netI 0.0672
_diffrn_reflns_Laue_measured_fraction_full 1
_diffrn_reflns_Laue_measured_fraction_max 0.994
_diffrn_reflns_limit_h_max 15
_diffrn_reflns_limit_h_min -15
_diffrn_reflns_limit_k_max 18
_diffrn_reflns_limit_k_min -18
_diffrn_reflns_limit_l_max 23
_diffrn_reflns_limit_l_min -23
_diffrn_reflns_number 43228
_diffrn_reflns_point_group_measured_fraction_full 1
_diffrn_reflns_point_group_measured_fraction_max 0.994
_diffrn_reflns_theta_full 74.0807
_diffrn_reflns_theta_max 73.2383
_diffrn_reflns_theta_min 3.8064
_diffrn_source 'micro-focus sealed X-ray tube'
_exptl_absorpt_coefficient_mu 1.564
_exptl_absorpt_correction_T_max 1
_exptl_absorpt_correction_T_min 0.802
_exptl_absorpt_correction_type gaussian
_exptl_absorpt_process_details
;
        CrysAlisPro 1.171.40.53 (Rigaku Oxford Diffraction, 2019)
Numerical absorption correction based on gaussian integration over
                        a multifaceted crystal model
        Empirical absorption correction using spherical harmonics,
 implemented in SCALE3 ABSPACK scaling algorithm.
;
_exptl_crystal_colour red
_exptl_crystal_density_diffrn 1.173
_exptl_crystal_density_method 'not measured'
_exptl_crystal_description plate
_exptl_crystal_F_000 1245.22
_exptl_crystal_size_max 0.147
_exptl_crystal_size_mid 0.137
_exptl_crystal_size_min 0.092
_refine_diff_density_max 0.571
_refine_diff_density_min -0.671
_refine_diff_density_rms 0.046
_refine_ls_extinction_method none
_refine_ls_goodness_of_fit_ref 1.032
_refine_ls_hydrogen_treatment constr
_refine_ls_matrix_type full
_refine_ls_number_constraints 0
_refine_ls_number_parameters 864
_refine_ls_number_reflns 12963
_refine_ls_number_restraints 1
_refine_ls_restrained_S_all 1.032
_refine_ls_R_factor_all 0.0747
_refine_ls_R_factor_gt 0.0578
_refine_ls_shift/su_max 0.035
_refine_ls_shift/su_mean 0.002
_refine_ls_structure_factor_coef Fsqd
_refine_ls_weighting_details 'w=1/[\s^2^(Fo^2^)+(0.0668P)^2^+1.6957P] where P=(Fo^2^+2Fc^2^)/3'
_refine_ls_weighting_scheme calc
_refine_ls_wR_factor_gt 0.1426
_refine_ls_wR_factor_ref 0.1534
_reflns_number_gt 10297
_reflns_number_total 12963
_reflns_threshold_expression 'I > 2\s(I)'
_cod_data_source_file d3sc01387a2.cif
_cod_data_source_block compound-4-THF
_cod_depositor_comments 'Adding full bibliography for 1569168--1569174.cif.'
_cod_database_code 1569170

loop_
_symmetry_equiv_pos_as_xyz
'x, y, z'
'-x, -y, -z'

loop_
_atom_site_label
_atom_site_type_symbol
_atom_site_fract_x
_atom_site_fract_y
_atom_site_fract_z
_atom_site_U_iso_or_equiv
_atom_site_adp_type
_atom_site_occupancy
_atom_site_calc_flag
_atom_site_disorder_assembly
_atom_site_disorder_group
Si1 Si 1.10811(5) 0.10190(5) 0.31964(3) 0.03650(15) Uani 1 d . .
Si2 Si 0.90094(5) 0.05200(5) 0.32168(3) 0.03591(14) Uani 1 d . .
Al Al 0.87198(5) 0.26570(5) 0.28163(3) 0.03165(14) Uani 1 d . .
O1 O 1.00762(13) 0.06959(12) 0.35358(8) 0.0355(3) Uani 1 d . .
N1 N 1.03245(15) 0.21586(14) 0.27153(9) 0.0354(4) Uani 1 d . .
N2 N 0.82461(16) 0.16259(14) 0.27001(9) 0.0339(4) Uani 1 d . .
N3 N 0.59813(17) 0.61191(15) 0.33700(10) 0.0400(4) Uani 1 d . .
N4 N 0.80516(15) 0.34430(14) 0.35817(9) 0.0325(4) Uani 1 d . .
N5 N 0.7175(2) 0.48150(16) 0.19327(10) 0.0476(5) Uani 1 d . .
C1 C 1.10196(19) 0.26360(19) 0.23763(12) 0.0420(6) Uani 1 d . .
C2 C 1.13556(19) 0.32670(19) 0.27307(13) 0.0433(6) Uani 1 d . .
C3 C 1.2125(2) 0.3634(2) 0.24181(16) 0.0557(7) Uani 1 d . .
H3 H 1.2354 0.405 0.2666 0.067 Uiso 1 calc . .
C4 C 1.2560(3) 0.3409(3) 0.17578(18) 0.0661(9) Uani 1 d . .
H4 H 1.3103 0.3646 0.1559 0.079 Uiso 1 calc . .
C5 C 1.2194(3) 0.2840(3) 0.13990(16) 0.0638(9) Uani 1 d . .
H5 H 1.247 0.2706 0.0938 0.077 Uiso 1 calc . .
C6 C 1.1426(2) 0.2443(2) 0.16824(14) 0.0521(7) Uani 1 d . .
C7 C 1.0870(2) 0.36319(19) 0.34303(13) 0.0411(5) Uani 1 d . .
H7 H 1.0417 0.3248 0.3621 0.049 Uiso 1 calc . .
C8 C 1.0048(2) 0.4751(2) 0.33189(15) 0.0490(6) Uani 1 d . .
H8A H 1.0464 0.5135 0.3101 0.073 Uiso 1 calc . .
H8B H 0.9748 0.4996 0.3772 0.073 Uiso 1 calc . .
H8C H 0.9407 0.4838 0.3012 0.073 Uiso 1 calc . .
C9 C 1.1797(2) 0.3483(2) 0.39770(15) 0.0501(6) Uani 1 d . .
H9A H 1.2351 0.2775 0.4027 0.075 Uiso 1 calc . .
H9B H 1.1433 0.3669 0.4429 0.075 Uiso 1 calc . .
H9C H 1.2198 0.3909 0.3823 0.075 Uiso 1 calc . .
C10 C 1.1039(3) 0.1873(3) 0.12164(14) 0.0633(8) Uani 1 d . .
H10 H 1.0526 0.1609 0.1491 0.076 Uiso 1 calc . .
C11 C 1.0351(4) 0.2593(3) 0.05878(18) 0.0867(12) Uani 1 d . .
H11A H 0.964 0.3111 0.0755 0.13 Uiso 1 calc . .
H11B H 1.0158 0.2213 0.0262 0.13 Uiso 1 calc . .
H11C H 1.0816 0.2915 0.0347 0.13 Uiso 1 calc . .
C12 C 1.2055(4) 0.0980(3) 0.09315(18) 0.0838(12) Uani 1 d . .
H12A H 1.2462 0.1237 0.0578 0.126 Uiso 1 calc . .
H12B H 1.1761 0.0553 0.0718 0.126 Uiso 1 calc . .
H12C H 1.2585 0.0584 0.1318 0.126 Uiso 1 calc . .
C13 C 1.1969(2) 0.1028(2) 0.39445(14) 0.0496(6) Uani 1 d . .
H13A H 1.1486 0.1527 0.4254 0.074 Uiso 1 calc . .
H13B H 1.2597 0.1201 0.3765 0.074 Uiso 1 calc . .
H13C H 1.2291 0.0359 0.4207 0.074 Uiso 1 calc . .
C14 C 1.2066(2) -0.0002(2) 0.26777(15) 0.0556(7) Uani 1 d . .
H14A H 1.2355 -0.0645 0.2974 0.083 Uiso 1 calc . .
H14B H 1.2715 0.015 0.2512 0.083 Uiso 1 calc . .
H14C H 1.1645 -0.0049 0.2274 0.083 Uiso 1 calc . .
C15 C 0.8215(2) 0.0212(2) 0.39681(14) 0.0497(6) Uani 1 d . .
H15A H 0.874 -0.0391 0.4253 0.075 Uiso 1 calc . .
H15B H 0.7581 0.0087 0.3791 0.075 Uiso 1 calc . .
H15C H 0.7905 0.0778 0.4257 0.075 Uiso 1 calc . .
C16 C 0.9595(3) -0.06410(19) 0.27487(15) 0.0530(7) Uani 1 d . .
H16A H 1.006 -0.0553 0.2353 0.08 Uiso 1 calc . .
H16B H 0.8956 -0.0763 0.2575 0.08 Uiso 1 calc . .
H16C H 1.0075 -0.1217 0.3073 0.08 Uiso 1 calc . .
C17 C 0.7264(2) 0.16108(17) 0.23550(12) 0.0380(5) Uani 1 d . .
C18 C 0.6170(2) 0.19482(18) 0.26736(13) 0.0415(5) Uani 1 d . .
C19 C 0.5274(2) 0.1818(2) 0.23663(16) 0.0538(7) Uani 1 d . .
H19 H 0.4546 0.2037 0.2588 0.065 Uiso 1 calc . .
C20 C 0.5423(3) 0.1378(3) 0.17459(18) 0.0649(8) Uani 1 d . .
H20 H 0.4811 0.1277 0.155 0.078 Uiso 1 calc . .
C21 C 0.6466(3) 0.1089(2) 0.14171(16) 0.0615(8) Uani 1 d . .
H21 H 0.656 0.0805 0.0984 0.074 Uiso 1 calc . .
C22 C 0.7392(2) 0.12014(19) 0.17021(13) 0.0481(6) Uani 1 d . .
C23 C 0.5898(2) 0.25044(19) 0.33257(13) 0.0404(5) Uani 1 d . .
H23 H 0.664 0.2432 0.3533 0.049 Uiso 1 calc . .
C24 C 0.5161(2) 0.3633(2) 0.31222(14) 0.0468(6) Uani 1 d . .
H24A H 0.5595 0.391 0.2804 0.07 Uiso 1 calc . .
H24B H 0.4966 0.3989 0.3546 0.07 Uiso 1 calc . .
H24C H 0.4452 0.3717 0.2887 0.07 Uiso 1 calc . .
C25 C 0.5277(3) 0.2100(2) 0.38836(16) 0.0555(7) Uani 1 d . .
H25A H 0.4506 0.2239 0.3711 0.083 Uiso 1 calc . .
H25B H 0.5212 0.2429 0.4312 0.083 Uiso 1 calc . .
H25C H 0.5716 0.1371 0.3986 0.083 Uiso 1 calc . .
C26 C 0.8473(3) 0.0933(2) 0.12645(14) 0.0577(7) Uani 1 d . .
H26 H 0.9104 0.093 0.1562 0.069 Uiso 1 calc . .
C27 C 0.8245(4) 0.1740(3) 0.06437(18) 0.0836(12) Uani 1 d . .
H27A H 0.7584 0.1793 0.037 0.125 Uiso 1 calc . .
H27B H 0.8926 0.1553 0.0345 0.125 Uiso 1 calc . .
H27C H 0.808 0.239 0.0819 0.125 Uiso 1 calc . .
C28 C 0.8880(4) -0.0098(3) 0.09790(18) 0.0794(11) Uani 1 d . .
H28A H 0.8875 -0.06 0.1356 0.119 Uiso 1 calc . .
H28B H 0.9664 -0.0296 0.0799 0.119 Uiso 1 calc . .
H28C H 0.8362 -0.0056 0.0599 0.119 Uiso 1 calc . .
C29 C 0.6807(2) 0.52894(18) 0.33197(11) 0.0382(5) Uani 1 d . .
C30 C 0.6184(2) 0.70273(18) 0.34796(14) 0.0418(5) Uani 1 d . .
C40 C 0.74403(18) 0.43493(17) 0.31695(11) 0.0333(4) Uani 1 d . .
C41 C 0.79798(18) 0.34144(16) 0.43500(10) 0.0316(4) Uani 1 d . .
C42 C 0.8490(2) 0.40812(18) 0.46444(12) 0.0371(5) Uani 1 d . .
H42A H 0.9299 0.3869 0.4492 0.045 Uiso 1 calc . .
H42B H 0.8051 0.4791 0.4454 0.045 Uiso 1 calc . .
C43 C 0.67313(19) 0.37454(18) 0.46081(11) 0.0353(5) Uani 1 d . .
H43A H 0.6264 0.4449 0.4417 0.042 Uiso 1 calc . .
H43B H 0.6394 0.3313 0.4434 0.042 Uiso 1 calc . .
C44 C 0.8678(2) 0.23292(17) 0.46597(11) 0.0386(5) Uani 1 d . .
H44A H 0.9487 0.2105 0.4506 0.046 Uiso 1 calc . .
H44B H 0.8363 0.1883 0.4482 0.046 Uiso 1 calc . .
C45 C 0.8449(2) 0.40039(19) 0.54481(12) 0.0411(5) Uani 1 d . .
H45 H 0.8783 0.4444 0.5625 0.049 Uiso 1 calc . .
C46 C 0.7197(2) 0.43448(19) 0.56830(12) 0.0427(5) Uani 1 d . .
H46A H 0.7164 0.4306 0.6201 0.051 Uiso 1 calc . .
H46B H 0.6743 0.5053 0.5495 0.051 Uiso 1 calc . .
C47 C 0.6691(2) 0.36678(19) 0.54151(11) 0.0399(5) Uani 1 d . .
H47 H 0.5875 0.3887 0.557 0.048 Uiso 1 calc . .
C48 C 0.7396(2) 0.2575(2) 0.57064(12) 0.0435(5) Uani 1 d . .
H48A H 0.7369 0.2517 0.6225 0.052 Uiso 1 calc . .
H48B H 0.7064 0.2136 0.5537 0.052 Uiso 1 calc . .
C49 C 0.8642(2) 0.22378(18) 0.54687(12) 0.0416(5) Uani 1 d . .
H49 H 0.91 0.1522 0.5657 0.05 Uiso 1 calc . .
C50 C 0.9152(2) 0.2907(2) 0.57413(13) 0.0459(6) Uani 1 d . .
H50A H 0.9963 0.2687 0.5593 0.055 Uiso 1 calc . .
H50B H 0.9135 0.2851 0.626 0.055 Uiso 1 calc . .
C51 C 0.76972(19) 0.41122(17) 0.24170(11) 0.0361(5) Uani 1 d . .
C52 C 0.7353(3) 0.4704(2) 0.12038(13) 0.0547(7) Uani 1 d . .
C53 C 0.6629(3) 0.4406(2) 0.08271(14) 0.0644(9) Uani 1 d . .
C57 C 0.8120(3) 0.5049(2) 0.08584(15) 0.0663(9) Uani 1 d . .
C58 C 0.5797(3) 0.4040(3) 0.11872(17) 0.0716(10) Uani 1 d . .
H58A H 0.5451 0.3795 0.0843 0.107 Uiso 1 calc . .
H58B H 0.5191 0.4594 0.1405 0.107 Uiso 1 calc . .
H58C H 0.6205 0.349 0.1549 0.107 Uiso 1 calc . .
C59 C 0.8881(4) 0.5358(3) 0.12708(19) 0.0830(12) Uani 1 d . .
H59A H 0.8418 0.5808 0.1615 0.124 Uiso 1 calc . .
H59B H 0.9237 0.571 0.0951 0.124 Uiso 1 calc . .
H59C H 0.9484 0.4758 0.1515 0.124 Uiso 1 calc . .
O2 O 0.2706(3) 0.6623(3) 0.18310(17) 0.1112(12) Uani 1 d . .
C60 C 0.1974(9) 0.6299(7) 0.2253(3) 0.196(5) Uani 1 d . .
H60A H 0.2342 0.5555 0.2336 0.235 Uiso 1 calc A 1
H60B H 0.1891 0.657 0.2713 0.235 Uiso 1 calc A 1
C61 C 0.0872(7) 0.6596(5) 0.1958(3) 0.124(2) Uani 1 d . .
H61A H 0.0264 0.7003 0.2272 0.149 Uiso 1 calc . .
H61B H 0.0735 0.6005 0.1862 0.149 Uiso 1 calc . .
C62 C 0.0908(4) 0.7200(3) 0.1305(2) 0.0945(14) Uani 1 d . .
H62A H 0.0201 0.7835 0.1249 0.113 Uiso 1 calc . .
H62B H 0.0971 0.6821 0.0896 0.113 Uiso 1 calc . .
C63 C 0.1948(4) 0.7418(3) 0.1362(2) 0.0997(15) Uani 1 d . .
H63A H 0.2308 0.743 0.0898 0.12 Uiso 1 calc . .
H63B H 0.1737 0.8075 0.1548 0.12 Uiso 1 calc . .
C31 C 0.5353(5) 0.7877(4) 0.2950(4) 0.0548(13) Uani 0.694(3) d B 1
H31A H 0.5552 0.7697 0.2464 0.066 Uiso 0.694(3) calc B 1
H31B H 0.455 0.7966 0.3037 0.066 Uiso 0.694(3) calc B 1
C32 C 0.5906(10) 0.7239(9) 0.4182(4) 0.058(3) Uani 0.694(3) d B 1
H32A H 0.6436 0.6675 0.4504 0.07 Uiso 0.694(3) calc B 1
H32B H 0.5111 0.7312 0.428 0.07 Uiso 0.694(3) calc B 1
C33 C 0.7395(6) 0.6941(8) 0.3282(6) 0.051(3) Uani 0.694(3) d B 1
H33A H 0.7518 0.6869 0.2774 0.061 Uiso 0.694(3) calc B 1
H33B H 0.7981 0.6336 0.3545 0.061 Uiso 0.694(3) calc B 1
C34 C 0.5467(5) 0.8848(4) 0.3041(4) 0.0650(15) Uani 0.694(3) d B 1
H34 H 0.4921 0.941 0.2714 0.078 Uiso 0.694(3) calc B 1
C35 C 0.6703(6) 0.8714(5) 0.2890(4) 0.0611(15) Uani 0.694(3) d B 1
H35A H 0.6761 0.9364 0.2902 0.073 Uiso 0.694(3) calc B 1
H35B H 0.6928 0.8485 0.2418 0.073 Uiso 0.694(3) calc B 1
C36 C 0.7530(15) 0.7910(12) 0.3462(10) 0.049(2) Uani 0.694(3) d B 1
H36 H 0.8337 0.7821 0.3357 0.058 Uiso 0.694(3) calc B 1
C37 C 0.7328(11) 0.8051(8) 0.4176(7) 0.063(3) Uani 0.694(3) d B 1
H37A H 0.7452 0.8642 0.4288 0.076 Uiso 0.694(3) calc B 1
H37B H 0.7855 0.745 0.4472 0.076 Uiso 0.694(3) calc B 1
C38 C 0.6009(10) 0.8228(8) 0.4312(5) 0.074(3) Uani 0.694(3) d B 1
H38 H 0.5793 0.8388 0.4805 0.089 Uiso 0.694(3) calc B 1
C39 C 0.5187(6) 0.9082(5) 0.3790(6) 0.084(3) Uani 0.694(3) d B 1
H39A H 0.4384 0.9178 0.3888 0.101 Uiso 0.694(3) calc B 1
H39B H 0.5248 0.9718 0.3857 0.101 Uiso 0.694(3) calc B 1
C54 C 0.6604(8) 0.4430(8) 0.0100(5) 0.057(2) Uani 0.694(3) d B 1
H54 H 0.6114 0.4219 -0.0136 0.068 Uiso 0.694(3) calc B 1
C55 C 0.7343(8) 0.4786(8) -0.0254(7) 0.060(2) Uani 0.694(3) d B 1
H55 H 0.7353 0.4837 -0.0753 0.072 Uiso 0.694(3) calc B 1
C56 C 0.8061(8) 0.5064(8) 0.0101(6) 0.058(3) Uani 0.694(3) d B 1
H56 H 0.8562 0.5285 -0.0171 0.069 Uiso 0.694(3) calc B 1
C31A C 0.5157(12) 0.8018(11) 0.3255(6) 0.050(3) Uani 0.306(3) d B 2
H31C H 0.5029 0.8057 0.2744 0.06 Uiso 0.306(3) calc B 2
H31D H 0.4461 0.8011 0.3494 0.06 Uiso 0.306(3) calc B 2
C32A C 0.6082(16) 0.7140(17) 0.4368(8) 0.030(3) Uani 0.306(3) d B 2
H32C H 0.5327 0.7168 0.4531 0.036 Uiso 0.306(3) calc B 2
H32D H 0.6689 0.6534 0.4616 0.036 Uiso 0.306(3) calc B 2
C33A C 0.730(2) 0.695(2) 0.3337(13) 0.072(10) Uani 0.306(3) d B 2
H33C H 0.7538 0.6693 0.2875 0.086 Uiso 0.306(3) calc B 2
H33D H 0.7839 0.6467 0.3696 0.086 Uiso 0.306(3) calc B 2
C34A C 0.5291(11) 0.8960(8) 0.3412(7) 0.041(3) Uani 0.306(3) d B 2
H34A H 0.464 0.9564 0.3182 0.05 Uiso 0.306(3) calc B 2
C35A C 0.6396(13) 0.8972(10) 0.3152(7) 0.052(3) Uani 0.306(3) d B 2
H35C H 0.6548 0.9487 0.3372 0.062 Uiso 0.306(3) calc B 2
H35D H 0.6347 0.9146 0.2637 0.062 Uiso 0.306(3) calc B 2
C36A C 0.737(4) 0.794(3) 0.333(2) 0.064(10) Uani 0.306(3) d B 2
H36A H 0.8136 0.7909 0.3174 0.076 Uiso 0.306(3) calc B 2
C37A C 0.713(3) 0.812(2) 0.4234(16) 0.078(10) Uani 0.306(3) d B 2
H37C H 0.7818 0.7624 0.4495 0.094 Uiso 0.306(3) calc B 2
H37D H 0.7093 0.8797 0.4292 0.094 Uiso 0.306(3) calc B 2
C38A C 0.6205(14) 0.8064(15) 0.4558(7) 0.041(3) Uani 0.306(3) d B 2
H38A H 0.6245 0.8073 0.5077 0.049 Uiso 0.306(3) calc B 2
C39A C 0.5209(12) 0.9005(11) 0.4217(6) 0.050(3) Uani 0.306(3) d B 2
H39C H 0.5267 0.9621 0.4341 0.06 Uiso 0.306(3) calc B 2
H39D H 0.4462 0.902 0.4385 0.06 Uiso 0.306(3) calc B 2
C54A C 0.7006(17) 0.4520(17) 0.0071(12) 0.049(4) Uani 0.306(3) d B 2
H54A H 0.6625 0.4315 -0.0258 0.059 Uiso 0.306(3) calc B 2
C55A C 0.7784(17) 0.4859(18) -0.0229(14) 0.052(5) Uani 0.306(3) d B 2
H55A H 0.7891 0.4881 -0.0722 0.063 Uiso 0.306(3) calc B 2
C56A C 0.842(2) 0.517(2) 0.0197(14) 0.057(5) Uani 0.306(3) d B 2
H56A H 0.897 0.5429 0.004 0.068 Uiso 0.306(3) calc B 2
K1 K 0.48210(8) 0.60892(8) 0.21651(5) 0.0585(3) Uani 0.694(3) d B 1
O3 O 0.4657(3) 0.7440(3) 0.1077(2) 0.0824(12) Uani 0.694(3) d B 1
C64 C 0.5314(8) 0.7283(5) 0.0452(4) 0.096(2) Uani 0.694(3) d B 1
H64A H 0.4814 0.742 0.0035 0.115 Uiso 0.694(3) calc B 1
H64B H 0.5911 0.6583 0.0469 0.115 Uiso 0.694(3) calc B 1
C65 C 0.5859(8) 0.8028(8) 0.0433(7) 0.135(4) Uani 0.694(3) d B 1
H65A H 0.5989 0.8252 -0.0054 0.163 Uiso 0.694(3) calc B 1
H65B H 0.6597 0.7739 0.0698 0.163 Uiso 0.694(3) calc B 1
C66 C 0.4907(7) 0.8914(5) 0.0803(4) 0.100(2) Uani 0.694(3) d B 1
H66A H 0.5243 0.9099 0.1194 0.12 Uiso 0.694(3) calc B 1
H66B H 0.4531 0.9517 0.0465 0.12 Uiso 0.694(3) calc B 1
C67 C 0.4073(5) 0.8493(4) 0.1067(3) 0.0753(15) Uani 0.694(3) d B 1
H67A H 0.3817 0.8685 0.1544 0.09 Uiso 0.694(3) calc B 1
H67B H 0.3389 0.875 0.0753 0.09 Uiso 0.694(3) calc B 1
K1A K 0.5196(2) 0.65759(18) 0.19537(13) 0.0604(8) Uani 0.306(3) d B 2
O3A O 0.5385(8) 0.8095(7) 0.1039(5) 0.078(2) Uiso 0.306(3) d B 2
C64A C 0.5797(12) 0.8840(11) 0.1163(7) 0.079(3) Uiso 0.306(3) d B 2
H64C H 0.5499 0.9403 0.0787 0.094 Uiso 0.306(3) calc B 2
H64D H 0.5491 0.9111 0.1615 0.094 Uiso 0.306(3) calc B 2
C65A C 0.7031(14) 0.8446(13) 0.1184(9) 0.098(4) Uiso 0.306(3) d B 2
H65C H 0.7264 0.8982 0.127 0.147 Uiso 0.306(3) calc B 2
H65D H 0.7331 0.7897 0.1562 0.147 Uiso 0.306(3) calc B 2
H65E H 0.7339 0.8189 0.0735 0.147 Uiso 0.306(3) calc B 2
C66A C 0.5419(15) 0.8051(14) 0.0312(10) 0.075(4) Uiso 0.306(3) d B 2
H66C H 0.6213 0.7872 0.014 0.09 Uiso 0.306(3) calc B 2
H66D H 0.4908 0.8711 0.007 0.09 Uiso 0.306(3) calc B 2
C67A C 0.501(2) 0.7242(19) 0.0169(14) 0.130(10) Uiso 0.306(3) d B 2
H67C H 0.5021 0.7188 -0.0337 0.196 Uiso 0.306(3) calc B 2
H67D H 0.5523 0.6593 0.0411 0.196 Uiso 0.306(3) calc B 2
H67E H 0.4224 0.7428 0.0341 0.196 Uiso 0.306(3) calc B 2

loop_
_atom_site_aniso_label
_atom_site_aniso_U_11
_atom_site_aniso_U_22
_atom_site_aniso_U_33
_atom_site_aniso_U_23
_atom_site_aniso_U_13
_atom_site_aniso_U_12
Si1 0.0280(3) 0.0354(3) 0.0349(3) 0.0070(2) 0.0016(2) -0.0046(2)
Si2 0.0362(3) 0.0306(3) 0.0339(3) 0.0048(2) -0.0004(2) -0.0088(2)
Al 0.0292(3) 0.0304(3) 0.0269(3) 0.0045(2) 0.0032(2) -0.0058(2)
O1 0.0330(8) 0.0353(8) 0.0313(7) 0.0063(6) -0.0008(6) -0.0096(6)
N1 0.0276(9) 0.0363(10) 0.0326(9) 0.0075(7) 0.0032(7) -0.0062(7)
N2 0.0323(9) 0.0309(9) 0.0308(9) 0.0020(7) 0.0003(7) -0.0066(7)
N3 0.0370(10) 0.0351(10) 0.0413(10) 0.0037(8) 0.0053(8) -0.0104(8)
N4 0.0318(9) 0.0315(9) 0.0269(8) 0.0043(7) 0.0022(7) -0.0078(7)
N5 0.0513(12) 0.0400(11) 0.0296(10) 0.0061(8) 0.0024(8) 0.0001(9)
C1 0.0287(10) 0.0422(12) 0.0389(12) 0.0130(10) 0.0066(9) -0.0031(9)
C2 0.0256(10) 0.0448(13) 0.0485(13) 0.0152(10) 0.0033(9) -0.0083(9)
C3 0.0342(12) 0.0642(18) 0.0630(17) 0.0192(14) 0.0031(11) -0.0207(12)
C4 0.0405(14) 0.077(2) 0.0673(19) 0.0263(17) 0.0136(13) -0.0194(14)
C5 0.0458(15) 0.073(2) 0.0477(15) 0.0210(14) 0.0160(12) -0.0074(14)
C6 0.0414(13) 0.0562(16) 0.0386(13) 0.0127(11) 0.0095(10) -0.0051(12)
C7 0.0307(11) 0.0413(13) 0.0490(13) 0.0082(10) 0.0008(9) -0.0156(10)
C8 0.0353(12) 0.0443(14) 0.0623(16) 0.0077(12) 0.0021(11) -0.0147(11)
C9 0.0398(13) 0.0482(14) 0.0601(16) 0.0052(12) -0.0070(11) -0.0179(11)
C10 0.070(2) 0.0652(19) 0.0372(13) 0.0023(12) 0.0122(13) -0.0134(16)
C11 0.097(3) 0.097(3) 0.0479(18) 0.0074(18) -0.0103(18) -0.025(2)
C12 0.097(3) 0.078(2) 0.0512(18) -0.0056(16) 0.0254(18) -0.014(2)
C13 0.0425(13) 0.0460(14) 0.0519(14) 0.0143(11) -0.0108(11) -0.0136(11)
C14 0.0406(13) 0.0498(15) 0.0552(15) 0.0053(12) 0.0096(11) -0.0008(11)
C15 0.0504(14) 0.0495(14) 0.0492(14) 0.0133(11) -0.0004(11) -0.0247(12)
C16 0.0628(17) 0.0320(12) 0.0502(14) 0.0016(10) -0.0112(12) -0.0062(11)
C17 0.0385(12) 0.0310(11) 0.0359(11) 0.0009(8) -0.0045(9) -0.0065(9)
C18 0.0386(12) 0.0359(12) 0.0435(12) -0.0027(9) -0.0051(10) -0.0088(10)
C19 0.0394(13) 0.0523(16) 0.0635(17) -0.0102(13) -0.0077(12) -0.0112(12)
C20 0.0578(18) 0.0607(18) 0.0693(19) -0.0165(15) -0.0199(15) -0.0139(15)
C21 0.0672(19) 0.0530(16) 0.0496(15) -0.0141(13) -0.0176(14) -0.0071(14)
C22 0.0500(14) 0.0381(13) 0.0407(13) -0.0046(10) -0.0064(11) -0.0024(11)
C23 0.0318(11) 0.0436(13) 0.0428(12) -0.0066(10) 0.0035(9) -0.0123(10)
C24 0.0343(12) 0.0460(14) 0.0541(14) -0.0112(11) 0.0008(10) -0.0095(10)
C25 0.0455(14) 0.0662(18) 0.0580(16) -0.0098(14) 0.0128(12) -0.0263(14)
C26 0.0601(17) 0.0556(16) 0.0361(13) -0.0069(11) 0.0020(11) -0.0028(13)
C27 0.094(3) 0.075(2) 0.0499(17) 0.0069(16) 0.0127(17) -0.007(2)
C28 0.088(3) 0.064(2) 0.0533(18) -0.0202(15) 0.0054(17) 0.0036(18)
C29 0.0378(11) 0.0366(12) 0.0305(10) 0.0074(9) 0.0024(8) -0.0086(9)
C30 0.0323(12) 0.0333(12) 0.0547(14) 0.0082(10) 0.0042(10) -0.0118(9)
C40 0.0310(10) 0.0330(11) 0.0297(10) 0.0044(8) 0.0030(8) -0.0090(8)
C41 0.0326(10) 0.0321(10) 0.0258(9) 0.0026(8) 0.0030(8) -0.0106(8)
C42 0.0368(11) 0.0388(12) 0.0361(11) 0.0030(9) 0.0018(9) -0.0177(9)
C43 0.0328(11) 0.0394(12) 0.0316(10) 0.0009(8) 0.0030(8) -0.0141(9)
C44 0.0434(12) 0.0322(11) 0.0313(11) 0.0029(8) 0.0018(9) -0.0086(9)
C45 0.0465(13) 0.0421(13) 0.0369(12) -0.0015(9) -0.0036(9) -0.0210(11)
C46 0.0508(14) 0.0410(12) 0.0311(11) -0.0046(9) 0.0055(9) -0.0141(11)
C47 0.0372(11) 0.0484(13) 0.0312(11) -0.0003(9) 0.0063(9) -0.0161(10)
C48 0.0554(15) 0.0455(13) 0.0307(11) 0.0030(9) 0.0072(10) -0.0241(12)
C49 0.0492(13) 0.0361(12) 0.0298(11) 0.0056(9) -0.0009(9) -0.0101(10)
C50 0.0439(13) 0.0530(15) 0.0335(11) 0.0042(10) -0.0057(10) -0.0144(11)
C51 0.0330(10) 0.0347(11) 0.0305(10) 0.0047(8) 0.0024(8) -0.0062(9)
C52 0.0645(17) 0.0396(13) 0.0292(12) 0.0088(10) 0.0025(11) 0.0058(12)
C53 0.087(2) 0.0434(15) 0.0324(13) 0.0047(11) -0.0106(13) 0.0023(14)
C57 0.076(2) 0.0549(17) 0.0398(14) 0.0122(12) 0.0113(14) -0.0045(15)
C58 0.084(2) 0.0599(19) 0.0510(17) 0.0057(14) -0.0186(16) -0.0111(17)
C59 0.083(3) 0.082(3) 0.066(2) 0.0176(18) 0.0209(19) -0.024(2)
O2 0.126(3) 0.083(2) 0.084(2) -0.0069(16) -0.0346(19) -0.0018(19)
C60 0.273(11) 0.261(10) 0.092(4) 0.107(6) -0.069(5) -0.172(9)
C61 0.196(7) 0.123(5) 0.077(3) 0.011(3) 0.002(4) -0.093(5)
C62 0.104(3) 0.057(2) 0.088(3) 0.0050(19) 0.018(2) -0.003(2)
C63 0.091(3) 0.076(3) 0.093(3) 0.029(2) 0.010(2) -0.005(2)
C31 0.043(3) 0.034(2) 0.082(4) 0.013(3) -0.016(3) -0.013(2)
C32 0.082(6) 0.059(5) 0.052(6) -0.012(4) 0.018(4) -0.047(5)
C33 0.022(2) 0.058(5) 0.065(5) 0.018(3) 0.011(3) -0.015(3)
C34 0.052(3) 0.035(2) 0.101(5) 0.013(3) -0.025(3) -0.015(2)
C35 0.061(4) 0.052(4) 0.070(4) 0.024(3) -0.005(3) -0.030(3)
C36 0.037(5) 0.053(4) 0.054(6) 0.025(3) -0.012(5) -0.024(3)
C37 0.051(3) 0.057(4) 0.086(9) 0.023(4) -0.007(4) -0.034(3)
C38 0.107(8) 0.071(6) 0.073(6) -0.026(5) 0.032(5) -0.064(6)
C39 0.064(4) 0.043(3) 0.157(9) -0.044(7) 0.038(7) -0.029(3)
C54 0.074(6) 0.045(3) 0.037(3) 0.007(2) -0.006(4) -0.013(4)
C55 0.076(6) 0.051(3) 0.032(3) 0.007(2) 0.001(5) -0.007(4)
C56 0.065(6) 0.052(4) 0.036(4) 0.010(3) 0.010(5) -0.008(4)
C31A 0.049(6) 0.050(6) 0.036(5) -0.002(5) -0.006(5) -0.007(5)
C32A 0.033(5) 0.040(5) 0.015(5) 0.001(4) 0.004(4) -0.014(4)
C33A 0.11(2) 0.059(13) 0.039(8) -0.007(8) -0.005(10) -0.028(12)
C34A 0.048(7) 0.021(5) 0.042(6) -0.005(5) -0.013(6) 0.001(4)
C35A 0.067(9) 0.040(6) 0.044(7) 0.015(4) -0.003(5) -0.022(6)
C36A 0.040(11) 0.093(14) 0.067(19) 0.038(10) -0.023(8) -0.045(10)
C37A 0.13(3) 0.086(14) 0.055(11) -0.026(9) 0.037(12) -0.081(15)
C38A 0.035(4) 0.047(6) 0.042(7) 0.004(6) 0.000(5) -0.020(4)
C39A 0.044(5) 0.046(6) 0.054(6) -0.019(6) 0.003(5) -0.010(4)
C54A 0.067(12) 0.047(6) 0.033(7) 0.008(5) -0.015(9) -0.025(8)
C55A 0.070(12) 0.055(7) 0.022(6) 0.004(5) 0.001(10) -0.019(9)
C56A 0.071(13) 0.056(7) 0.039(7) 0.008(5) 0.002(8) -0.025(8)
K1 0.0476(5) 0.0480(6) 0.0658(6) -0.0004(4) -0.0095(4) -0.0063(4)
O3 0.078(2) 0.0483(18) 0.091(3) 0.0097(17) 0.018(2) -0.0018(16)
C64 0.106(5) 0.051(3) 0.097(5) -0.005(3) 0.018(5) -0.001(3)
C65 0.082(6) 0.132(8) 0.165(10) -0.001(7) 0.061(7) -0.024(6)
C66 0.105(5) 0.070(4) 0.117(5) -0.005(4) 0.028(4) -0.030(4)
C67 0.077(3) 0.051(3) 0.072(3) -0.002(2) 0.011(3) -0.003(2)
K1A 0.0562(13) 0.0481(13) 0.0653(14) -0.0061(10) -0.0224(10) -0.0086(10)

loop_
_atom_type_symbol
_atom_type_description
_atom_type_scat_dispersion_real
_atom_type_scat_dispersion_imag
_atom_type_scat_source
C C 0.0181 0.0091 'International Tables Vol C Tables 4.2.6.8 and 6.1.1.4'
H H 0 0 'International Tables Vol C Tables 4.2.6.8 and 6.1.1.4'
N N 0.0311 0.018 'International Tables Vol C Tables 4.2.6.8 and 6.1.1.4'
O O 0.0492 0.0322 'International Tables Vol C Tables 4.2.6.8 and 6.1.1.4'
Al Al 0.213 0.2455 'International Tables Vol C Tables 4.2.6.8 and 6.1.1.4'
Si Si 0.2541 0.3302 'International Tables Vol C Tables 4.2.6.8 and 6.1.1.4'
K K 0.3868 1.0657 'International Tables Vol C Tables 4.2.6.8 and 6.1.1.4'

loop_
_exptl_crystal_face_index_h
_exptl_crystal_face_index_k
_exptl_crystal_face_index_l
_exptl_crystal_face_perp_dist
-4 -9 -1 0.0535
-3 -9 4 0.057
4 9 1 0.0374
4 9 -4 0.0361
4 -3 -9 0.066
-7 -2 -5 0.0813
-6 1 5 0.0799
3 4 12 0.0589
8 1 0 0.054
3 -2 10 0.0633
-1 8 1 0.0577
-2 6 -4 0.0672
8 7 1 0.0442
-8 -6 2 0.079
-7 -7 -6 0.0592
2 3 12 0.0573
5 -1 8 0.0579
4 -5 1 0.0646
2 -7 -7 0.0662
-1 -5 -11 0.0507
-1 -6 9 0.0595
-2 -9 2 0.0575
-5 -8 3 0.0573
-5 -9 -3 0.0475
-4 -6 -10 0.0499
-6 2 -1 0.0728
8 4 3 0.0434
6 -3 -5 0.0607

loop_
_geom_angle_atom_site_label_1
_geom_angle_atom_site_label_2
_geom_angle_atom_site_label_3
_geom_angle
_geom_angle_site_symmetry_1
_geom_angle_site_symmetry_3
_geom_angle_publ_flag
O1 Si1 N1 103.92(9) . . ?
O1 Si1 C13 106.49(11) . . ?
N1 Si1 C13 116.73(11) . . ?
O1 Si1 C14 108.76(12) . . ?
N1 Si1 C14 115.06(11) . . ?
C13 Si1 C14 105.40(13) . . ?
O1 Si2 N2 104.05(9) . . ?
O1 Si2 C15 107.81(11) . . ?
N2 Si2 C15 115.80(11) . . ?
O1 Si2 C16 109.39(12) . . ?
N2 Si2 C16 115.39(11) . . ?
C15 Si2 C16 104.17(14) . . ?
N1 Al N2 109.17(9) . . ?
N1 Al N4 117.57(9) . . ?
N2 Al N4 116.15(8) . . ?
N1 Al C51 119.32(9) . . ?
N2 Al C51 119.12(9) . . ?
N4 Al C51 71.36(8) . . ?
N1 Al C40 125.65(9) . . ?
N2 Al C40 124.89(8) . . ?
N4 Al C40 34.01(7) . . ?
C51 Al C40 37.35(8) . . ?
Si2 O1 Si1 134.83(10) . . ?
C1 N1 Si1 115.27(14) . . ?
C1 N1 Al 130.08(15) . . ?
Si1 N1 Al 114.09(10) . . ?
C17 N2 Si2 112.50(15) . . ?
C17 N2 Al 133.15(15) . . ?
Si2 N2 Al 113.50(10) . . ?
C29 N3 C30 120.6(2) . . ?
C29 N3 K1 95.57(16) . . ?
C30 N3 K1 120.19(14) . . ?
C29 N3 K1A 99.17(16) . . ?
C30 N3 K1A 101.01(15) . . ?
C40 N4 C41 119.50(18) . . ?
C40 N4 Al 96.13(13) . . ?
C41 N4 Al 144.36(14) . . ?
C51 N5 C52 123.6(2) . . ?
C51 N5 K1A 131.42(17) . . ?
C52 N5 K1A 103.17(15) . . ?
C51 N5 K1 117.02(16) . . ?
C52 N5 K1 109.70(16) . . ?
C2 C1 C6 118.2(2) . . ?
C2 C1 N1 121.2(2) . . ?
C6 C1 N1 120.5(3) . . ?
C3 C2 C1 120.0(3) . . ?
C3 C2 C7 116.6(3) . . ?
C1 C2 C7 123.3(2) . . ?
C4 C3 C2 121.7(3) . . ?
C4 C3 H3 119.1 . . ?
C2 C3 H3 119.1 . . ?
C5 C4 C3 118.5(3) . . ?
C5 C4 H4 120.8 . . ?
C3 C4 H4 120.8 . . ?
C4 C5 C6 122.7(3) . . ?
C4 C5 H5 118.6 . . ?
C6 C5 H5 118.6 . . ?
C5 C6 C1 118.7(3) . . ?
C5 C6 C10 117.5(3) . . ?
C1 C6 C10 123.8(3) . . ?
C2 C7 C8 109.2(2) . . ?
C2 C7 C9 113.6(2) . . ?
C8 C7 C9 109.3(2) . . ?
C2 C7 H7 108.2 . . ?
C8 C7 H7 108.2 . . ?
C9 C7 H7 108.2 . . ?
C7 C8 H8A 109.5 . . ?
C7 C8 H8B 109.5 . . ?
H8A C8 H8B 109.5 . . ?
C7 C8 H8C 109.5 . . ?
H8A C8 H8C 109.5 . . ?
H8B C8 H8C 109.5 . . ?
C7 C9 H9A 109.5 . . ?
C7 C9 H9B 109.5 . . ?
H9A C9 H9B 109.5 . . ?
C7 C9 H9C 109.5 . . ?
H9A C9 H9C 109.5 . . ?
H9B C9 H9C 109.5 . . ?
C6 C10 C11 109.2(3) . . ?
C6 C10 C12 112.7(3) . . ?
C11 C10 C12 108.3(3) . . ?
C6 C10 H10 108.8 . . ?
C11 C10 H10 108.8 . . ?
C12 C10 H10 108.8 . . ?
C10 C11 H11A 109.5 . . ?
C10 C11 H11B 109.5 . . ?
H11A C11 H11B 109.5 . . ?
C10 C11 H11C 109.5 . . ?
H11A C11 H11C 109.5 . . ?
H11B C11 H11C 109.5 . . ?
C10 C12 H12A 109.5 . . ?
C10 C12 H12B 109.5 . . ?
H12A C12 H12B 109.5 . . ?
C10 C12 H12C 109.5 . . ?
H12A C12 H12C 109.5 . . ?
H12B C12 H12C 109.5 . . ?
Si1 C13 H13A 109.5 . . ?
Si1 C13 H13B 109.5 . . ?
H13A C13 H13B 109.5 . . ?
Si1 C13 H13C 109.5 . . ?
H13A C13 H13C 109.5 . . ?
H13B C13 H13C 109.5 . . ?
Si1 C14 H14A 109.5 . . ?
Si1 C14 H14B 109.5 . . ?
H14A C14 H14B 109.5 . . ?
Si1 C14 H14C 109.5 . . ?
H14A C14 H14C 109.5 . . ?
H14B C14 H14C 109.5 . . ?
Si2 C15 H15A 109.5 . . ?
Si2 C15 H15B 109.5 . . ?
H15A C15 H15B 109.5 . . ?
Si2 C15 H15C 109.5 . . ?
H15A C15 H15C 109.5 . . ?
H15B C15 H15C 109.5 . . ?
Si2 C16 H16A 109.5 . . ?
Si2 C16 H16B 109.5 . . ?
H16A C16 H16B 109.5 . . ?
Si2 C16 H16C 109.5 . . ?
H16A C16 H16C 109.5 . . ?
H16B C16 H16C 109.5 . . ?
C18 C17 C22 118.2(2) . . ?
C18 C17 N2 121.3(2) . . ?
C22 C17 N2 120.5(2) . . ?
C19 C18 C17 119.9(2) . . ?
C19 C18 C23 117.4(2) . . ?
C17 C18 C23 122.7(2) . . ?
C20 C19 C18 121.4(3) . . ?
C20 C19 H19 119.3 . . ?
C18 C19 H19 119.3 . . ?
C21 C20 C19 119.2(3) . . ?
C21 C20 H20 120.4 . . ?
C19 C20 H20 120.4 . . ?
C20 C21 C22 121.8(3) . . ?
C20 C21 H21 119.1 . . ?
C22 C21 H21 119.1 . . ?
C21 C22 C17 119.5(3) . . ?
C21 C22 C26 117.2(3) . . ?
C17 C22 C26 123.2(3) . . ?
C18 C23 C25 113.2(2) . . ?
C18 C23 C24 109.5(2) . . ?
C25 C23 C24 109.5(2) . . ?
C18 C23 H23 108.2 . . ?
C25 C23 H23 108.2 . . ?
C24 C23 H23 108.2 . . ?
C23 C24 H24A 109.5 . . ?
C23 C24 H24B 109.5 . . ?
H24A C24 H24B 109.5 . . ?
C23 C24 H24C 109.5 . . ?
H24A C24 H24C 109.5 . . ?
H24B C24 H24C 109.5 . . ?
C23 C25 H25A 109.5 . . ?
C23 C25 H25B 109.5 . . ?
H25A C25 H25B 109.5 . . ?
C23 C25 H25C 109.5 . . ?
H25A C25 H25C 109.5 . . ?
H25B C25 H25C 109.5 . . ?
C22 C26 C27 109.0(3) . . ?
C22 C26 C28 113.6(3) . . ?
C27 C26 C28 108.5(3) . . ?
C22 C26 H26 108.5 . . ?
C27 C26 H26 108.5 . . ?
C28 C26 H26 108.5 . . ?
C26 C27 H27A 109.5 . . ?
C26 C27 H27B 109.5 . . ?
H27A C27 H27B 109.5 . . ?
C26 C27 H27C 109.5 . . ?
H27A C27 H27C 109.5 . . ?
H27B C27 H27C 109.5 . . ?
C26 C28 H28A 109.5 . . ?
C26 C28 H28B 109.5 . . ?
H28A C28 H28B 109.5 . . ?
C26 C28 H28C 109.5 . . ?
H28A C28 H28C 109.5 . . ?
H28B C28 H28C 109.5 . . ?
N3 C29 C40 162.2(3) . . ?
N3 C29 K1 61.42(14) . . ?
C40 C29 K1 102.75(16) . . ?
N3 C29 K1A 58.79(14) . . ?
C40 C29 K1A 109.07(16) . . ?
C33A C30 N3 115.8(11) . . ?
C32 C30 N3 107.8(5) . . ?
C33A C30 C31A 118.7(13) . . ?
N3 C30 C31A 113.1(6) . . ?
C32 C30 C33 112.6(7) . . ?
N3 C30 C33 114.4(5) . . ?
C32 C30 C31 111.9(6) . . ?
N3 C30 C31 104.7(3) . . ?
C33 C30 C31 105.2(5) . . ?
C33A C30 C32A 102.1(12) . . ?
N3 C30 C32A 106.8(8) . . ?
C31A C30 C32A 96.8(7) . . ?
C33A C30 K1A 106.0(10) . . ?
N3 C30 K1A 53.83(13) . . ?
C31A C30 K1A 76.0(5) . . ?
C32A C30 K1A 151.0(7) . . ?
C29 C40 N4 133.4(2) . . ?
C29 C40 C51 120.74(19) . . ?
N4 C40 C51 105.71(18) . . ?
C29 C40 Al 174.89(17) . . ?
N4 C40 Al 49.86(10) . . ?
C51 C40 Al 55.86(11) . . ?
N4 C41 C44 108.13(17) . . ?
N4 C41 C42 112.27(17) . . ?
C44 C41 C42 107.67(18) . . ?
N4 C41 C43 112.24(17) . . ?
C44 C41 C43 108.10(18) . . ?
C42 C41 C43 108.26(18) . . ?
C45 C42 C41 111.16(18) . . ?
C45 C42 H42A 109.4 . . ?
C41 C42 H42A 109.4 . . ?
C45 C42 H42B 109.4 . . ?
C41 C42 H42B 109.4 . . ?
H42A C42 H42B 108 . . ?
C47 C43 C41 110.92(18) . . ?
C47 C43 H43A 109.5 . . ?
C41 C43 H43A 109.5 . . ?
C47 C43 H43B 109.5 . . ?
C41 C43 H43B 109.5 . . ?
H43A C43 H43B 108 . . ?
C41 C44 C49 111.19(18) . . ?
C41 C44 H44A 109.4 . . ?
C49 C44 H44A 109.4 . . ?
C41 C44 H44B 109.4 . . ?
C49 C44 H44B 109.4 . . ?
H44A C44 H44B 108 . . ?
C46 C45 C42 109.40(19) . . ?
C46 C45 C50 109.7(2) . . ?
C42 C45 C50 109.2(2) . . ?
C46 C45 H45 109.5 . . ?
C42 C45 H45 109.5 . . ?
C50 C45 H45 109.5 . . ?
C47 C46 C45 109.4(2) . . ?
C47 C46 H46A 109.8 . . ?
C45 C46 H46A 109.8 . . ?
C47 C46 H46B 109.8 . . ?
C45 C46 H46B 109.8 . . ?
H46A C46 H46B 108.2 . . ?
C46 C47 C48 109.6(2) . . ?
C46 C47 C43 109.40(19) . . ?
C48 C47 C43 109.15(19) . . ?
C46 C47 H47 109.5 . . ?
C48 C47 H47 109.5 . . ?
C43 C47 H47 109.5 . . ?
C49 C48 C47 109.69(19) . . ?
C49 C48 H48A 109.7 . . ?
C47 C48 H48A 109.7 . . ?
C49 C48 H48B 109.7 . . ?
C47 C48 H48B 109.7 . . ?
H48A C48 H48B 108.2 . . ?
C50 C49 C48 109.4(2) . . ?
C50 C49 C44 109.3(2) . . ?
C48 C49 C44 109.5(2) . . ?
C50 C49 H49 109.6 . . ?
C48 C49 H49 109.6 . . ?
C44 C49 H49 109.6 . . ?
C49 C50 C45 109.3(2) . . ?
C49 C50 H50A 109.8 . . ?
C45 C50 H50A 109.8 . . ?
C49 C50 H50B 109.8 . . ?
C45 C50 H50B 109.8 . . ?
H50A C50 H50B 108.3 . . ?
N5 C51 C40 117.7(2) . . ?
N5 C51 Al 155.26(19) . . ?
C40 C51 Al 86.79(13) . . ?
C57 C52 C53 121.4(3) . . ?
C57 C52 N5 118.0(3) . . ?
C53 C52 N5 119.8(3) . . ?
C57 C52 K1A 111.4(2) . . ?
C53 C52 K1A 95.94(19) . . ?
N5 C52 K1A 52.66(13) . . ?
C54 C53 C52 124.4(5) . . ?
C54 C53 C58 113.3(5) . . ?
C52 C53 C58 122.2(3) . . ?
C52 C53 C54A 102.3(7) . . ?
C58 C53 C54A 135.4(7) . . ?
C56A C57 C52 136.0(9) . . ?
C52 C57 C56 112.2(5) . . ?
C56A C57 C59 103.6(9) . . ?
C52 C57 C59 120.3(3) . . ?
C56 C57 C59 127.5(5) . . ?
C53 C58 H58A 109.5 . . ?
C53 C58 H58B 109.5 . . ?
H58A C58 H58B 109.5 . . ?
C53 C58 H58C 109.5 . . ?
H58A C58 H58C 109.5 . . ?
H58B C58 H58C 109.5 . . ?
C57 C59 H59A 109.5 . . ?
C57 C59 H59B 109.5 . . ?
H59A C59 H59B 109.5 . . ?
C57 C59 H59C 109.5 . . ?
H59A C59 H59C 109.5 . . ?
H59B C59 H59C 109.5 . . ?
C60 O2 C63 104.3(5) . . ?
C60 O2 K1 121.9(4) . . ?
C63 O2 K1 131.9(4) . . ?
C60 O2 K1A 137.4(3) . . ?
C63 O2 K1A 114.5(3) . . ?
C61 C60 O2 114.0(4) . . ?
C61 C60 K1 151.9(4) . . ?
O2 C60 K1 38.2(3) . . ?
C61 C60 H60A 108.8 . . ?
O2 C60 H60A 108.8 . . ?
K1 C60 H60A 84.5 . . ?
C61 C60 H60B 108.8 . . ?
O2 C60 H60B 108.8 . . ?
K1 C60 H60B 89.5 . . ?
H60A C60 H60B 107.7 . . ?
C60 C61 C62 103.0(5) . . ?
C60 C61 H61A 111.2 . . ?
C62 C61 H61A 111.2 . . ?
C60 C61 H61B 111.2 . . ?
C62 C61 H61B 111.2 . . ?
H61A C61 H61B 109.1 . . ?
C61 C62 C63 106.3(4) . . ?
C61 C62 H62A 110.5 . . ?
C63 C62 H62A 110.5 . . ?
C61 C62 H62B 110.5 . . ?
C63 C62 H62B 110.5 . . ?
H62A C62 H62B 108.7 . . ?
O2 C63 C62 105.1(4) . . ?
O2 C63 H63A 110.7 . . ?
C62 C63 H63A 110.7 . . ?
O2 C63 H63B 110.7 . . ?
C62 C63 H63B 110.7 . . ?
H63A C63 H63B 108.8 . . ?
C34 C31 C30 108.6(4) . . ?
C34 C31 K1 160.1(4) . . ?
C30 C31 K1 89.3(3) . . ?
C34 C31 H31A 110 . . ?
C30 C31 H31A 110 . . ?
K1 C31 H31A 53.8 . . ?
C34 C31 H31B 110 . . ?
C30 C31 H31B 110 . . ?
K1 C31 H31B 70 . . ?
H31A C31 H31B 108.4 . . ?
C30 C32 C38 110.1(8) . . ?
C30 C32 H32A 109.6 . . ?
C38 C32 H32A 109.6 . . ?
C30 C32 H32B 109.6 . . ?
C38 C32 H32B 109.6 . . ?
H32A C32 H32B 108.2 . . ?
C30 C33 C36 109.7(9) . . ?
C30 C33 H33A 109.7 . . ?
C36 C33 H33A 109.7 . . ?
C30 C33 H33B 109.7 . . ?
C36 C33 H33B 109.7 . . ?
H33A C33 H33B 108.2 . . ?
C39 C34 C31 108.3(6) . . ?
C39 C34 C35 109.0(6) . . ?
C31 C34 C35 109.8(5) . . ?
C39 C34 H34 109.9 . . ?
C31 C34 H34 109.9 . . ?
C35 C34 H34 109.9 . . ?
C34 C35 C36 108.9(8) . . ?
C34 C35 H35A 109.9 . . ?
C36 C35 H35A 109.9 . . ?
C34 C35 H35B 109.9 . . ?
C36 C35 H35B 109.9 . . ?
H35A C35 H35B 108.3 . . ?
C37 C36 C35 119.7(12) . . ?
C37 C36 C33 111.1(14) . . ?
C35 C36 C33 100.2(11) . . ?
C37 C36 H36 108.4 . . ?
C35 C36 H36 108.4 . . ?
C33 C36 H36 108.4 . . ?
C36 C37 C38 106.3(11) . . ?
C36 C37 H37A 110.5 . . ?
C38 C37 H37A 110.5 . . ?
C36 C37 H37B 110.5 . . ?
C38 C37 H37B 110.5 . . ?
H37A C37 H37B 108.7 . . ?
C39 C38 C32 107.9(7) . . ?
C39 C38 C37 111.1(7) . . ?
C32 C38 C37 107.4(9) . . ?
C39 C38 H38 110.1 . . ?
C32 C38 H38 110.1 . . ?
C37 C38 H38 110.1 . . ?
C34 C39 C38 111.5(6) . . ?
C34 C39 H39A 109.3 . . ?
C38 C39 H39A 109.3 . . ?
C34 C39 H39B 109.3 . . ?
C38 C39 H39B 109.3 . . ?
H39A C39 H39B 108 . . ?
C55 C54 C53 115.2(8) . . ?
C55 C54 H54 122.4 . . ?
C53 C54 H54 122.4 . . ?
C56 C55 C54 121.2(9) . . ?
C56 C55 H55 119.4 . . ?
C54 C55 H55 119.4 . . ?
C55 C56 C57 125.5(8) . . ?
C55 C56 H56 117.2 . . ?
C57 C56 H56 117.2 . . ?
C34A C31A C30 114.6(10) . . ?
C34A C31A K1A 144.3(8) . . ?
C30 C31A K1A 78.3(5) . . ?
C34A C31A H31C 108.6 . . ?
C30 C31A H31C 108.6 . . ?
K1A C31A H31C 37.9 . . ?
C34A C31A H31D 108.6 . . ?
C30 C31A H31D 108.6 . . ?
K1A C31A H31D 97 . . ?
H31C C31A H31D 107.6 . . ?
C38A C32A C30 113.0(13) . . ?
C38A C32A H32C 109 . . ?
C30 C32A H32C 109 . . ?
C38A C32A H32D 109 . . ?
C30 C32A H32D 109 . . ?
H32C C32A H32D 107.8 . . ?
C30 C33A C36A 112(2) . . ?
C30 C33A H33C 109.2 . . ?
C36A C33A H33C 109.2 . . ?
C30 C33A H33D 109.1 . . ?
C36A C33A H33D 109.1 . . ?
H33C C33A H33D 107.9 . . ?
C35A C34A C31A 112.6(11) . . ?
C35A C34A C39A 110.5(11) . . ?
C31A C34A C39A 107.6(11) . . ?
C35A C34A H34A 108.7 . . ?
C31A C34A H34A 108.7 . . ?
C39A C34A H34A 108.7 . . ?
C34A C35A C36A 109(2) . . ?
C34A C35A H35C 109.8 . . ?
C36A C35A H35C 109.8 . . ?
C34A C35A H35D 109.8 . . ?
C36A C35A H35D 109.8 . . ?
H35C C35A H35D 108.3 . . ?
C33A C36A C35A 126(3) . . ?
C33A C36A C37A 99(3) . . ?
C35A C36A C37A 89(3) . . ?
C33A C36A H36A 112.6 . . ?
C35A C36A H36A 112.6 . . ?
C37A C36A H36A 112.6 . . ?
C38A C37A C36A 121(3) . . ?
C38A C37A H37C 107.1 . . ?
C36A C37A H37C 107.1 . . ?
C38A C37A H37D 107.1 . . ?
C36A C37A H37D 107.1 . . ?
H37C C37A H37D 106.8 . . ?
C37A C38A C32A 109.4(19) . . ?
C37A C38A C39A 102.2(18) . . ?
C32A C38A C39A 108.9(13) . . ?
C37A C38A H38A 112 . . ?
C32A C38A H38A 112 . . ?
C39A C38A H38A 112 . . ?
C38A C39A C34A 107.7(10) . . ?
C38A C39A H39C 110.2 . . ?
C34A C39A H39C 110.2 . . ?
C38A C39A H39D 110.2 . . ?
C34A C39A H39D 110.2 . . ?
H39C C39A H39D 108.5 . . ?
C55A C54A C53 132.8(15) . . ?
C55A C54A H54A 113.6 . . ?
C53 C54A H54A 113.6 . . ?
C54A C55A C56A 119.7(19) . . ?
C54A C55A H55A 120.1 . . ?
C56A C55A H55A 120.1 . . ?
C57 C56A C55A 107.7(17) . . ?
C57 C56A H56A 126.2 . . ?
C55A C56A H56A 126.2 . . ?
O2 K1 O3 81.28(13) . . ?
O2 K1 N3 134.92(10) . . ?
O3 K1 N3 117.63(12) . . ?
O2 K1 N5 147.30(10) . . ?
O3 K1 N5 94.89(10) . . ?
N3 K1 N5 75.48(6) . . ?
O2 K1 C29 149.90(10) . . ?
O3 K1 C29 124.09(12) . . ?
N3 K1 C29 23.02(6) . . ?
N5 K1 C29 54.94(6) . . ?
O2 K1 C31 114.48(12) . . ?
O3 K1 C31 77.88(15) . . ?
N3 K1 C31 43.83(10) . . ?
N5 K1 C31 96.11(12) . . ?
C29 K1 C31 62.87(10) . . ?
O2 K1 C60 19.92(11) . . ?
O3 K1 C60 101.01(13) . . ?
N3 K1 C60 120.89(13) . . ?
N5 K1 C60 146.21(18) . . ?
C29 K1 C60 130.92(10) . . ?
C31 K1 C60 116.2(2) . . ?
C67 O3 C64 104.7(4) . . ?
C67 O3 K1 126.3(3) . . ?
C64 O3 K1 127.8(3) . . ?
O3 C64 C65 104.1(7) . . ?
O3 C64 H64A 110.9 . . ?
C65 C64 H64A 110.9 . . ?
O3 C64 H64B 110.9 . . ?
C65 C64 H64B 110.9 . . ?
H64A C64 H64B 109 . . ?
C64 C65 C66 101.3(6) . . ?
C64 C65 H65A 111.5 . . ?
C66 C65 H65A 111.5 . . ?
C64 C65 H65B 111.5 . . ?
C66 C65 H65B 111.5 . . ?
H65A C65 H65B 109.3 . . ?
C67 C66 C65 103.8(6) . . ?
C67 C66 H66A 111 . . ?
C65 C66 H66A 111 . . ?
C67 C66 H66B 111 . . ?
C65 C66 H66B 111 . . ?
H66A C66 H66B 109 . . ?
O3 C67 C66 106.5(5) . . ?
O3 C67 H67A 110.4 . . ?
C66 C67 H67A 110.4 . . ?
O3 C67 H67B 110.4 . . ?
C66 C67 H67B 110.4 . . ?
H67A C67 H67B 108.6 . . ?
N5 K1A O3A 110.4(2) . . ?
N5 K1A N3 76.22(8) . . ?
O3A K1A N3 124.2(2) . . ?
N5 K1A O2 122.15(12) . . ?
O3A K1A O2 110.2(2) . . ?
N3 K1A O2 110.90(12) . . ?
N5 K1A C29 54.27(7) . . ?
O3A K1A C29 129.0(2) . . ?
N3 K1A C29 22.04(6) . . ?
O2 K1A C29 118.48(12) . . ?
N5 K1A C52 24.17(6) . . ?
O3A K1A C52 94.0(2) . . ?
N3 K1A C52 100.14(8) . . ?
O2 K1A C52 116.03(11) . . ?
C29 K1A C52 78.33(7) . . ?
N5 K1A C31A 114.3(2) . . ?
O3A K1A C31A 85.7(3) . . ?
N3 K1A C31A 46.4(2) . . ?
O2 K1A C31A 108.2(3) . . ?
C29 K1A C31A 66.2(2) . . ?
C52 K1A C31A 132.7(3) . . ?
N5 K1A C30 89.11(8) . . ?
O3A K1A C30 99.6(2) . . ?
N3 K1A C30 25.16(6) . . ?
O2 K1A C30 122.03(11) . . ?
C29 K1A C30 41.41(6) . . ?
C52 K1A C30 109.82(9) . . ?
C31A K1A C30 25.7(2) . . ?
C66A O3A C64A 106.1(11) . . ?
C66A O3A K1A 121.3(9) . . ?
C64A O3A K1A 130.1(8) . . ?
C65A C64A O3A 112.8(13) . . ?
C65A C64A H64C 109 . . ?
O3A C64A H64C 109 . . ?
C65A C64A H64D 109 . . ?
O3A C64A H64D 109 . . ?
H64C C64A H64D 107.8 . . ?
C64A C65A H65C 109.5 . . ?
C64A C65A H65D 109.5 . . ?
H65C C65A H65D 109.5 . . ?
C64A C65A H65E 109.5 . . ?
H65C C65A H65E 109.5 . . ?
H65D C65A H65E 109.5 . . ?
O3A C66A C67A 107.0(16) . . ?
O3A C66A H66C 110.3 . . ?
C67A C66A H66C 110.3 . . ?
O3A C66A H66D 110.3 . . ?
C67A C66A H66D 110.3 . . ?
H66C C66A H66D 108.6 . . ?
C66A C67A H67C 109.5 . . ?
C66A C67A H67D 109.5 . . ?
H67C C67A H67D 109.5 . . ?
C66A C67A H67E 109.5 . . ?
H67C C67A H67E 109.5 . . ?
H67D C67A H67E 109.5 . . ?

loop_
_geom_bond_atom_site_label_1
_geom_bond_atom_site_label_2
_geom_bond_distance
_geom_bond_site_symmetry_2
_geom_bond_publ_flag
Si1 O1 1.6387(16) . ?
Si1 N1 1.7243(18) . ?
Si1 C13 1.861(3) . ?
Si1 C14 1.864(3) . ?
Si2 O1 1.6365(17) . ?
Si2 N2 1.7254(18) . ?
Si2 C15 1.860(3) . ?
Si2 C16 1.865(3) . ?
Al N1 1.8787(19) . ?
Al N2 1.883(2) . ?
Al N4 1.9134(19) . ?
Al C51 2.063(2) . ?
Al C40 2.489(2) . ?
N1 C1 1.445(3) . ?
N2 C17 1.446(3) . ?
N3 C29 1.246(3) . ?
N3 C30 1.495(3) . ?
N3 K1 2.798(2) . ?
N3 K1A 2.840(3) . ?
N4 C40 1.400(3) . ?
N4 C41 1.470(3) . ?
N5 C51 1.280(3) . ?
N5 C52 1.423(3) . ?
N5 K1A 2.764(3) . ?
N5 K1 2.853(2) . ?
C1 C2 1.408(4) . ?
C1 C6 1.424(3) . ?
C2 C3 1.397(3) . ?
C2 C7 1.513(4) . ?
C3 C4 1.381(5) . ?
C3 H3 0.95 . ?
C4 C5 1.362(5) . ?
C4 H4 0.95 . ?
C5 C6 1.405(4) . ?
C5 H5 0.95 . ?
C6 C10 1.508(5) . ?
C7 C8 1.533(3) . ?
C7 C9 1.538(3) . ?
C7 H7 1 . ?
C8 H8A 0.98 . ?
C8 H8B 0.98 . ?
C8 H8C 0.98 . ?
C9 H9A 0.98 . ?
C9 H9B 0.98 . ?
C9 H9C 0.98 . ?
C10 C11 1.540(4) . ?
C10 C12 1.544(5) . ?
C10 H10 1 . ?
C11 H11A 0.98 . ?
C11 H11B 0.98 . ?
C11 H11C 0.98 . ?
C12 H12A 0.98 . ?
C12 H12B 0.98 . ?
C12 H12C 0.98 . ?
C13 H13A 0.98 . ?
C13 H13B 0.98 . ?
C13 H13C 0.98 . ?
C14 H14A 0.98 . ?
C14 H14B 0.98 . ?
C14 H14C 0.98 . ?
C15 H15A 0.98 . ?
C15 H15B 0.98 . ?
C15 H15C 0.98 . ?
C16 H16A 0.98 . ?
C16 H16B 0.98 . ?
C16 H16C 0.98 . ?
C17 C18 1.416(3) . ?
C17 C22 1.419(3) . ?
C18 C19 1.393(4) . ?
C18 C23 1.515(3) . ?
C19 C20 1.382(4) . ?
C19 H19 0.95 . ?
C20 C21 1.372(5) . ?
C20 H20 0.95 . ?
C21 C22 1.396(4) . ?
C21 H21 0.95 . ?
C22 C26 1.519(4) . ?
C23 C25 1.526(4) . ?
C23 C24 1.540(3) . ?
C23 H23 1 . ?
C24 H24A 0.98 . ?
C24 H24B 0.98 . ?
C24 H24C 0.98 . ?
C25 H25A 0.98 . ?
C25 H25B 0.98 . ?
C25 H25C 0.98 . ?
C26 C27 1.532(4) . ?
C26 C28 1.535(4) . ?
C26 H26 1 . ?
C27 H27A 0.98 . ?
C27 H27B 0.98 . ?
C27 H27C 0.98 . ?
C28 H28A 0.98 . ?
C28 H28B 0.98 . ?
C28 H28C 0.98 . ?
C29 C40 1.334(3) . ?
C29 K1 3.172(2) . ?
C29 K1A 3.278(3) . ?
C30 C33A 1.40(3) . ?
C30 C32 1.414(10) . ?
C30 C31A 1.529(14) . ?
C30 C33 1.537(7) . ?
C30 C31 1.555(6) . ?
C30 C32A 1.723(17) . ?
C30 K1A 3.453(3) . ?
C40 C51 1.512(3) . ?
C41 C44 1.530(3) . ?
C41 C42 1.540(3) . ?
C41 C43 1.542(3) . ?
C42 C45 1.534(3) . ?
C42 H42A 0.99 . ?
C42 H42B 0.99 . ?
C43 C47 1.540(3) . ?
C43 H43A 0.99 . ?
C43 H43B 0.99 . ?
C44 C49 1.543(3) . ?
C44 H44A 0.99 . ?
C44 H44B 0.99 . ?
C45 C46 1.531(4) . ?
C45 C50 1.534(3) . ?
C45 H45 1 . ?
C46 C47 1.527(4) . ?
C46 H46A 0.99 . ?
C46 H46B 0.99 . ?
C47 C48 1.529(3) . ?
C47 H47 1 . ?
C48 C49 1.526(4) . ?
C48 H48A 0.99 . ?
C48 H48B 0.99 . ?
C49 C50 1.524(4) . ?
C49 H49 1 . ?
C50 H50A 0.99 . ?
C50 H50B 0.99 . ?
C52 C57 1.399(5) . ?
C52 C53 1.418(5) . ?
C52 K1A 3.385(3) . ?
C53 C54 1.391(10) . ?
C53 C58 1.499(5) . ?
C53 C54A 1.53(2) . ?
C57 C56A 1.33(3) . ?
C57 C56 1.454(11) . ?
C57 C59 1.506(6) . ?
C58 H58A 0.98 . ?
C58 H58B 0.98 . ?
C58 H58C 0.98 . ?
C59 H59A 0.98 . ?
C59 H59B 0.98 . ?
C59 H59C 0.98 . ?
O2 C60 1.412(8) . ?
O2 C63 1.416(5) . ?
O2 K1 2.563(4) . ?
O2 K1A 3.169(5) . ?
C60 C61 1.407(9) . ?
C60 K1 3.520(9) . ?
C60 H60A 0.99 . ?
C60 H60B 0.99 . ?
C61 C62 1.468(6) . ?
C61 H61A 0.99 . ?
C61 H61B 0.99 . ?
C62 C63 1.500(7) . ?
C62 H62A 0.99 . ?
C62 H62B 0.99 . ?
C63 H63A 0.99 . ?
C63 H63B 0.99 . ?
C31 C34 1.519(8) . ?
C31 K1 3.461(6) . ?
C31 H31A 0.99 . ?
C31 H31B 0.99 . ?
C32 C38 1.555(15) . ?
C32 H32A 0.99 . ?
C32 H32B 0.99 . ?
C33 C36 1.58(2) . ?
C33 H33A 0.99 . ?
C33 H33B 0.99 . ?
C34 C39 1.509(10) . ?
C34 C35 1.530(9) . ?
C34 H34 1 . ?
C35 C36 1.574(18) . ?
C35 H35A 0.99 . ?
C35 H35B 0.99 . ?
C36 C37 1.40(2) . ?
C36 H36 1 . ?
C37 C38 1.611(17) . ?
C37 H37A 0.99 . ?
C37 H37B 0.99 . ?
C38 C39 1.544(12) . ?
C38 H38 1 . ?
C39 H39A 0.99 . ?
C39 H39B 0.99 . ?
C54 C55 1.387(10) . ?
C54 H54 0.95 . ?
C55 C56 1.371(11) . ?
C55 H55 0.95 . ?
C56 H56 0.95 . ?
C31A C34A 1.523(18) . ?
C31A K1A 3.420(12) . ?
C31A H31C 0.99 . ?
C31A H31D 0.99 . ?
C32A C38A 1.51(3) . ?
C32A H32C 0.99 . ?
C32A H32D 0.99 . ?
C33A C36A 1.48(5) . ?
C33A H33C 0.99 . ?
C33A H33D 0.99 . ?
C34A C35A 1.49(2) . ?
C34A C39A 1.550(14) . ?
C34A H34A 1 . ?
C35A C36A 1.52(4) . ?
C35A H35C 0.99 . ?
C35A H35D 0.99 . ?
C36A C37A 1.78(6) . ?
C36A H36A 1 . ?
C37A C38A 1.34(4) . ?
C37A H37C 0.99 . ?
C37A H37D 0.99 . ?
C38A C39A 1.535(18) . ?
C38A H38A 1 . ?
C39A H39C 0.99 . ?
C39A H39D 0.99 . ?
C54A C55A 1.37(2) . ?
C54A H54A 0.95 . ?
C55A C56A 1.41(2) . ?
C55A H55A 0.95 . ?
C56A H56A 0.95 . ?
K1 O3 2.673(4) . ?
O3 C67 1.407(6) . ?
O3 C64 1.423(8) . ?
C64 C65 1.519(13) . ?
C64 H64A 0.99 . ?
C64 H64B 0.99 . ?
C65 C66 1.578(11) . ?
C65 H65A 0.99 . ?
C65 H65B 0.99 . ?
C66 C67 1.491(9) . ?
C66 H66A 0.99 . ?
C66 H66B 0.99 . ?
C67 H67A 0.99 . ?
C67 H67B 0.99 . ?
K1A O3A 2.776(10) . ?
O3A C66A 1.40(2) . ?
O3A C64A 1.439(16) . ?
C64A C65A 1.44(2) . ?
C64A H64C 0.99 . ?
C64A H64D 0.99 . ?
C65A H65C 0.98 . ?
C65A H65D 0.98 . ?
C65A H65E 0.98 . ?
C66A C67A 1.533(17) . ?
C66A H66C 0.99 . ?
C66A H66D 0.99 . ?
C67A H67C 0.98 . ?
C67A H67D 0.98 . ?
C67A H67E 0.98 . ?
